data_1552502
loop_
_publ_author_name
'Zhao, Dong-Lin'
'Cao, Fei'
'Wang, Chao-Yi'
'Yang, Lu-Jia'
'Shi, Ting'
'Wang, Kai-Ling'
'Shao, Chang-Lun'
'Wang, Chang-Yun'

_publ_section_title
;
 Alternatone A, an Unusual Perylenequinone-Related Compound from a
 Soft-Coral-Derived Strain of the Fungus Alternaria alternata
;
_journal_name_full 'Journal of Natural Products'
_journal_paper_doi 10.1021/acs.jnatprod.9b00905
_journal_year 2019
_chemical_absolute_configuration unk
_chemical_formula_sum 'C20 H18 O6'
_chemical_formula_weight 354.34
_space_group_IT_number 19
_space_group_name_Hall 'P 2ac 2ab'
_space_group_name_H-M_alt 'P 21 21 21'
_symmetry_cell_setting orthorhombic
_symmetry_space_group_name_Hall 'P 2ac 2ab'
_symmetry_space_group_name_H-M 'P 21 21 21'
_atom_sites_solution_hydrogens geom
_atom_sites_solution_primary direct
_atom_sites_solution_secondary difmap
_audit_creation_method SHELXL-97
_cell_angle_alpha 90.00
_cell_angle_beta 90.00
_cell_angle_gamma 90.00
_cell_formula_units_Z 4
_cell_length_a 7.7975(2)
_cell_length_b 12.7667(3)
_cell_length_c 16.0617(4)
_cell_measurement_reflns_used 9898
_cell_measurement_temperature 100(2)
_cell_measurement_theta_max 67.4404
_cell_measurement_theta_min 4.4240
_cell_volume 1598.92(7)
_computing_structure_refinement 'SHELXL-97 (Sheldrick, 1997)'
_computing_structure_solution 'SHELXS-97 (Sheldrick, 1990)'
_diffrn_ambient_temperature 100(2)
_diffrn_measured_fraction_theta_full 0.970
_diffrn_measured_fraction_theta_max 0.970
_diffrn_measurement_device_type bruker-CCD
_diffrn_radiation_monochromator graphite
_diffrn_radiation_source 'fine-focus sealed tube'
_diffrn_radiation_type CuK\a
_diffrn_radiation_wavelength 1.54178
_diffrn_reflns_av_R_equivalents 0.0309
_diffrn_reflns_av_sigmaI/netI 0.0217
_diffrn_reflns_limit_h_max 8
_diffrn_reflns_limit_h_min -7
_diffrn_reflns_limit_k_max 14
_diffrn_reflns_limit_k_min -15
_diffrn_reflns_limit_l_max 18
_diffrn_reflns_limit_l_min -19
_diffrn_reflns_number 12500
_diffrn_reflns_theta_full 66.05
_diffrn_reflns_theta_max 66.05
_diffrn_reflns_theta_min 4.42
_exptl_absorpt_coefficient_mu 0.909
_exptl_absorpt_correction_T_max 0.8462
_exptl_absorpt_correction_T_min 0.8320
_exptl_absorpt_correction_type multi-scan
_exptl_absorpt_process_details sadabs
_exptl_crystal_colour yellow
_exptl_crystal_density_diffrn 1.472
_exptl_crystal_density_method 'not measured'
_exptl_crystal_description block
_exptl_crystal_F_000 744
_exptl_crystal_size_max 0.21
_exptl_crystal_size_mid 0.20
_exptl_crystal_size_min 0.19
_refine_diff_density_max 0.164
_refine_diff_density_min -0.230
_refine_diff_density_rms 0.036
_refine_ls_abs_structure_details 'Flack H D (1983), Acta Cryst. A39, 876-881'
_refine_ls_abs_structure_Flack 0.03(15)
_refine_ls_extinction_coef 0.0041(6)
_refine_ls_extinction_expression Fc^*^=kFc[1+0.001xFc^2^\l^3^/sin(2\q)]^-1/4^
_refine_ls_extinction_method SHELXL
_refine_ls_goodness_of_fit_ref 1.070
_refine_ls_hydrogen_treatment mixed
_refine_ls_matrix_type full
_refine_ls_number_parameters 242
_refine_ls_number_reflns 2692
_refine_ls_number_restraints 0
_refine_ls_restrained_S_all 1.070
_refine_ls_R_factor_all 0.0287
_refine_ls_R_factor_gt 0.0285
_refine_ls_shift/su_max 0.000
_refine_ls_shift/su_mean 0.000
_refine_ls_structure_factor_coef Fsqd
_refine_ls_weighting_details 'calc w=1/[\s^2^(Fo^2^)+(0.0529P)^2^+0.2634P] where P=(Fo^2^+2Fc^2^)/3'
_refine_ls_weighting_scheme calc
_refine_ls_wR_factor_gt 0.0785
_refine_ls_wR_factor_ref 0.0789
_reflns_number_gt 2661
_reflns_number_total 2692
_reflns_threshold_expression >2sigma(I)
_cod_data_source_file np9b00905_si_002.cif
_cod_data_source_block 1
_cod_original_sg_symbol_H-M P212121
_cod_database_code 1552502

loop_
_symmetry_equiv_pos_as_xyz
'x, y, z'
'x+1/2, -y+1/2, -z'
'-x, y+1/2, -z+1/2'
'-x+1/2, -y, z+1/2'

loop_
_atom_site_label
_atom_site_type_symbol
_atom_site_fract_x
_atom_site_fract_y
_atom_site_fract_z
_atom_site_U_iso_or_equiv
_atom_site_adp_type
_atom_site_occupancy
_atom_site_symmetry_multiplicity
_atom_site_calc_flag
_atom_site_refinement_flags
O1W O 0.11439(14) 0.72022(9) 0.92547(7) 0.0274(3) Uani 1 1 d G
H1WB H 0.0457 0.7253 0.8846 0.041 Uiso 1 1 d G
H1WA H 0.0575 0.7105 0.9700 0.041 Uiso 1 1 d G
O1 O 0.10971(15) 0.16254(10) 0.87037(7) 0.0317(3) Uani 1 1 d .
H1 H 0.0622 0.1788 0.8253 0.048 Uiso 1 1 calc R
O2 O 0.08770(13) 0.24213(9) 0.72143(7) 0.0245(3) Uani 1 1 d .
O3 O 0.58258(13) 0.32022(9) 0.56910(6) 0.0211(2) Uani 1 1 d .
H3 H 0.6815 0.2956 0.5622 0.032 Uiso 1 1 calc R
O4 O 0.10841(14) 0.45896(10) 0.86835(7) 0.0301(3) Uani 1 1 d .
O5 O 0.29266(15) 0.51187(9) 0.99765(7) 0.0275(3) Uani 1 1 d .
H5 H 0.2027 0.4971 0.9714 0.041 Uiso 1 1 calc R
C1 C 0.3783(2) 0.17006(12) 0.93701(10) 0.0263(4) Uani 1 1 d .
H1A H 0.3301 0.1381 0.9850 0.032 Uiso 1 1 calc R
C2 C 0.5489(2) 0.19688(12) 0.93579(9) 0.0247(3) Uani 1 1 d .
H2A H 0.6174 0.1836 0.9836 0.030 Uiso 1 1 calc R
C3 C 0.6241(2) 0.24326(12) 0.86592(9) 0.0212(3) Uani 1 1 d .
H3A H 0.7429 0.2598 0.8660 0.025 Uiso 1 1 calc R
C4 C 0.52489(19) 0.26501(11) 0.79654(9) 0.0178(3) Uani 1 1 d .
C5 C 0.3489(2) 0.23853(12) 0.79689(9) 0.0191(3) Uani 1 1 d .
C6 C 0.2763(2) 0.18986(12) 0.86761(10) 0.0244(3) Uani 1 1 d .
C7 C 0.24302(19) 0.26364(12) 0.72464(9) 0.0196(3) Uani 1 1 d .
C8 C 0.32943(19) 0.32208(12) 0.65450(9) 0.0191(3) Uani 1 1 d .
H8A H 0.2619 0.3168 0.6018 0.023 Uiso 1 1 calc R
C9 C 0.51026(18) 0.27838(12) 0.64346(9) 0.0189(3) Uani 1 1 d .
H9A H 0.5103 0.2000 0.6429 0.023 Uiso 1 1 calc R
C10 C 0.59738(18) 0.32146(11) 0.72170(9) 0.0185(3) Uani 1 1 d .
H10A H 0.7249 0.3139 0.7186 0.022 Uiso 1 1 calc R
C11 C 0.54190(18) 0.43995(11) 0.72121(9) 0.0177(3) Uani 1 1 d .
H11A H 0.6225 0.4794 0.6843 0.021 Uiso 1 1 calc R
C12 C 0.3614(2) 0.43882(12) 0.67914(9) 0.0190(3) Uani 1 1 d .
H12A H 0.3705 0.4800 0.6264 0.023 Uiso 1 1 calc R
C13 C 0.2185(2) 0.48862(13) 0.73151(10) 0.0234(3) Uani 1 1 d .
H13A H 0.2155 0.5647 0.7195 0.028 Uiso 1 1 calc R
H13B H 0.1073 0.4587 0.7135 0.028 Uiso 1 1 calc R
C14 C 0.2353(2) 0.47394(11) 0.82419(10) 0.0213(3) Uani 1 1 d .
C15 C 0.40696(19) 0.48903(11) 0.85915(9) 0.0188(3) Uani 1 1 d .
C16 C 0.5522(2) 0.48590(11) 0.80740(9) 0.0174(3) Uani 1 1 d .
C17 C 0.7110(2) 0.51239(11) 0.83971(9) 0.0190(3) Uani 1 1 d .
H17A H 0.8092 0.5126 0.8047 0.023 Uiso 1 1 calc R
C18 C 0.7272(2) 0.53875(11) 0.92356(10) 0.0221(3) Uani 1 1 d .
H18A H 0.8365 0.5577 0.9448 0.027 Uiso 1 1 calc R
C19 C 0.5876(2) 0.53785(12) 0.97623(9) 0.0215(3) Uani 1 1 d .
H19A H 0.6010 0.5547 1.0335 0.026 Uiso 1 1 calc R
C20 C 0.4273(2) 0.51209(11) 0.94479(9) 0.0201(3) Uani 1 1 d .

loop_
_atom_site_aniso_label
_atom_site_aniso_U_11
_atom_site_aniso_U_22
_atom_site_aniso_U_33
_atom_site_aniso_U_23
_atom_site_aniso_U_13
_atom_site_aniso_U_12
O1W 0.0203(6) 0.0431(7) 0.0188(5) 0.0021(5) -0.0001(4) -0.0031(5)
O1 0.0297(7) 0.0399(7) 0.0254(6) 0.0043(5) 0.0036(5) -0.0130(5)
O2 0.0179(6) 0.0319(6) 0.0238(5) -0.0023(5) 0.0015(4) -0.0039(5)
O3 0.0189(6) 0.0300(6) 0.0144(5) 0.0004(4) 0.0023(4) -0.0012(4)
O4 0.0166(6) 0.0393(7) 0.0343(6) -0.0069(6) 0.0072(5) -0.0007(5)
O5 0.0263(6) 0.0341(6) 0.0221(6) -0.0026(5) 0.0066(4) 0.0015(5)
C1 0.0377(10) 0.0225(8) 0.0186(7) 0.0025(6) 0.0027(6) -0.0022(7)
C2 0.0377(9) 0.0198(7) 0.0166(7) 0.0004(6) -0.0037(6) 0.0048(6)
C3 0.0224(8) 0.0200(7) 0.0211(7) -0.0031(6) -0.0023(6) 0.0027(6)
C4 0.0214(8) 0.0151(7) 0.0169(7) -0.0024(6) 0.0015(5) 0.0029(5)
C5 0.0231(8) 0.0164(7) 0.0177(7) -0.0027(6) 0.0021(6) -0.0006(6)
C6 0.0308(9) 0.0200(7) 0.0224(8) -0.0024(6) 0.0034(6) -0.0025(6)
C7 0.0203(8) 0.0190(7) 0.0196(7) -0.0046(6) 0.0022(6) -0.0005(6)
C8 0.0189(8) 0.0241(8) 0.0143(7) -0.0009(6) -0.0016(5) -0.0004(6)
C9 0.0196(8) 0.0215(8) 0.0157(7) 0.0001(6) 0.0006(6) -0.0015(6)
C10 0.0161(7) 0.0218(7) 0.0176(7) -0.0012(6) 0.0012(5) 0.0007(6)
C11 0.0165(7) 0.0197(7) 0.0169(7) 0.0010(6) -0.0002(5) -0.0009(5)
C12 0.0197(8) 0.0208(8) 0.0164(7) 0.0016(6) -0.0027(5) 0.0001(6)
C13 0.0191(8) 0.0237(7) 0.0275(8) -0.0016(6) -0.0054(6) 0.0033(6)
C14 0.0200(8) 0.0171(7) 0.0268(8) -0.0034(6) 0.0009(6) 0.0026(6)
C15 0.0190(8) 0.0142(7) 0.0232(7) 0.0003(6) -0.0001(6) 0.0015(5)
C16 0.0199(8) 0.0140(7) 0.0182(7) 0.0017(6) -0.0004(5) 0.0020(5)
C17 0.0187(8) 0.0164(7) 0.0218(7) 0.0012(6) 0.0011(6) 0.0012(6)
C18 0.0241(8) 0.0166(7) 0.0255(7) -0.0017(6) -0.0047(6) 0.0010(6)
C19 0.0310(9) 0.0186(7) 0.0149(6) 0.0004(6) -0.0040(6) 0.0010(6)
C20 0.0260(9) 0.0164(7) 0.0178(7) 0.0005(6) 0.0037(6) 0.0036(6)

loop_
_atom_type_symbol
_atom_type_description
_atom_type_scat_dispersion_real
_atom_type_scat_dispersion_imag
_atom_type_scat_source
C C 0.0181 0.0091 'International Tables Vol C Tables 4.2.6.8 and 6.1.1.4'
H H 0.0000 0.0000 'International Tables Vol C Tables 4.2.6.8 and 6.1.1.4'
O O 0.0492 0.0322 'International Tables Vol C Tables 4.2.6.8 and 6.1.1.4'

loop_
_geom_angle_atom_site_label_1
_geom_angle_atom_site_label_2
_geom_angle_atom_site_label_3
_geom_angle
H1WB O1W H1WA 109.4
C6 O1 H1 109.5
C9 O3 H3 109.5
C20 O5 H5 109.5
C2 C1 C6 119.79(15)
C2 C1 H1A 120.1
C6 C1 H1A 120.1
C1 C2 C3 121.55(15)
C1 C2 H2A 119.2
C3 C2 H2A 119.2
C4 C3 C2 119.78(15)
C4 C3 H3A 120.1
C2 C3 H3A 120.1
C3 C4 C5 119.43(14)
C3 C4 C10 121.79(14)
C5 C4 C10 118.71(13)
C6 C5 C4 119.82(14)
C6 C5 C7 120.61(14)
C4 C5 C7 119.56(13)
O1 C6 C1 118.56(14)
O1 C6 C5 121.81(15)
C1 C6 C5 119.62(15)
O2 C7 C5 122.36(14)
O2 C7 C8 120.87(14)
C5 C7 C8 116.71(13)
C7 C8 C9 108.55(12)
C7 C8 C12 110.71(12)
C9 C8 C12 103.33(11)
C7 C8 H8A 111.3
C9 C8 H8A 111.3
C12 C8 H8A 111.3
O3 C9 C8 109.01(12)
O3 C9 C10 112.20(12)
C8 C9 C10 100.56(11)
O3 C9 H9A 111.5
C8 C9 H9A 111.5
C10 C9 H9A 111.5
C4 C10 C9 108.40(12)
C4 C10 C11 111.08(11)
C9 C10 C11 102.67(11)
C4 C10 H10A 111.4
C9 C10 H10A 111.4
C11 C10 H10A 111.4
C16 C11 C12 116.73(12)
C16 C11 C10 110.82(12)
C12 C11 C10 103.95(11)
C16 C11 H11A 108.3
C12 C11 H11A 108.3
C10 C11 H11A 108.3
C13 C12 C11 114.44(12)
C13 C12 C8 114.72(13)
C11 C12 C8 105.22(11)
C13 C12 H12A 107.4
C11 C12 H12A 107.4
C8 C12 H12A 107.4
C14 C13 C12 115.28(13)
C14 C13 H13A 108.5
C12 C13 H13A 108.5
C14 C13 H13B 108.5
C12 C13 H13B 108.5
H13A C13 H13B 107.5
O4 C14 C15 122.25(14)
O4 C14 C13 121.22(14)
C15 C14 C13 116.25(13)
C16 C15 C20 119.35(14)
C16 C15 C14 120.41(13)
C20 C15 C14 120.17(13)
C17 C16 C15 119.49(13)
C17 C16 C11 119.17(13)
C15 C16 C11 120.78(13)
C16 C17 C18 120.12(14)
C16 C17 H17A 119.9
C18 C17 H17A 119.9
C19 C18 C17 121.32(14)
C19 C18 H18A 119.3
C17 C18 H18A 119.3
C18 C19 C20 119.32(13)
C18 C19 H19A 120.3
C20 C19 H19A 120.3
O5 C20 C19 118.17(13)
O5 C20 C15 121.56(14)
C19 C20 C15 120.26(14)

loop_
_geom_bond_atom_site_label_1
_geom_bond_atom_site_label_2
_geom_bond_distance
O1W H1WB 0.8500
O1W H1WA 0.8503
O1 C6 1.345(2)
O1 H1 0.8400
O2 C7 1.2429(19)
O3 C9 1.4247(17)
O3 H3 0.8400
O4 C14 1.2324(19)
O5 C20 1.3503(19)
O5 H5 0.8400
C1 C2 1.373(3)
C1 C6 1.393(2)
C1 H1A 0.9500
C2 C3 1.398(2)
C2 H2A 0.9500
C3 C4 1.385(2)
C3 H3A 0.9500
C4 C5 1.414(2)
C4 C10 1.511(2)
C5 C6 1.413(2)
C5 C7 1.460(2)
C7 C8 1.510(2)
C8 C9 1.527(2)
C8 C12 1.562(2)
C8 H8A 1.0000
C9 C10 1.531(2)
C9 H9A 1.0000
C10 C11 1.573(2)
C10 H10A 1.0000
C11 C16 1.506(2)
C11 C12 1.561(2)
C11 H11A 1.0000
C12 C13 1.534(2)
C12 H12A 1.0000
C13 C14 1.506(2)
C13 H13A 0.9900
C13 H13B 0.9900
C14 C15 1.464(2)
C15 C16 1.405(2)
C15 C20 1.416(2)
C16 C17 1.385(2)
C17 C18 1.394(2)
C17 H17A 0.9500
C18 C19 1.378(2)
C18 H18A 0.9500
C19 C20 1.388(2)
C19 H19A 0.9500

loop_
_geom_hbond_atom_site_label_D
_geom_hbond_atom_site_label_H
_geom_hbond_atom_site_label_A
_geom_hbond_distance_DH
_geom_hbond_distance_HA
_geom_hbond_distance_DA
_geom_hbond_angle_DHA
_geom_hbond_site_symmetry_A
O1W H1WB O2 0.85 2.01 2.8511(15) 172.1 3_556
O1W H1WA O3 0.85 1.97 2.8191(15) 175.9 4_565
O1 H1 O2 0.84 1.86 2.6048(16) 146.3 .
O5 H5 O4 0.84 1.87 2.6141(16) 146.0 .
O3 H3 O1W 0.84 1.87 2.6871(15) 163.7 3_646

loop_
_geom_torsion_atom_site_label_1
_geom_torsion_atom_site_label_2
_geom_torsion_atom_site_label_3
_geom_torsion_atom_site_label_4
_geom_torsion
C6 C1 C2 C3 -0.5(2)
C1 C2 C3 C4 1.3(2)
C2 C3 C4 C5 -0.9(2)
C2 C3 C4 C10 175.92(13)
C3 C4 C5 C6 -0.3(2)
C10 C4 C5 C6 -177.23(12)
C3 C4 C5 C7 178.53(13)
C10 C4 C5 C7 1.6(2)
C2 C1 C6 O1 179.82(14)
C2 C1 C6 C5 -0.7(2)
C4 C5 C6 O1 -179.45(14)
C7 C5 C6 O1 1.7(2)
C4 C5 C6 C1 1.1(2)
C7 C5 C6 C1 -177.68(14)
C6 C5 C7 O2 -1.3(2)
C4 C5 C7 O2 179.92(14)
C6 C5 C7 C8 176.00(13)
C4 C5 C7 C8 -2.8(2)
O2 C7 C8 C9 -143.14(14)
C5 C7 C8 C9 39.54(17)
O2 C7 C8 C12 104.10(16)
C5 C7 C8 C12 -73.23(16)
C7 C8 C9 O3 170.38(11)
C12 C8 C9 O3 -72.04(13)
C7 C8 C9 C10 -71.54(14)
C12 C8 C9 C10 46.04(13)
C3 C4 C10 C9 146.20(14)
C5 C4 C10 C9 -36.93(17)
C3 C4 C10 C11 -101.71(16)
C5 C4 C10 C11 75.15(17)
O3 C9 C10 C4 -174.43(12)
C8 C9 C10 C4 69.85(13)
O3 C9 C10 C11 67.98(14)
C8 C9 C10 C11 -47.75(13)
C4 C10 C11 C16 41.49(16)
C9 C10 C11 C16 157.17(12)
C4 C10 C11 C12 -84.68(13)
C9 C10 C11 C12 31.00(14)
C16 C11 C12 C13 1.77(18)
C10 C11 C12 C13 124.12(13)
C16 C11 C12 C8 -125.07(13)
C10 C11 C12 C8 -2.72(14)
C7 C8 C12 C13 -37.24(16)
C9 C8 C12 C13 -153.30(12)
C7 C8 C12 C11 89.43(14)
C9 C8 C12 C11 -26.62(13)
C11 C12 C13 C14 -34.07(19)
C8 C12 C13 C14 87.71(16)
C12 C13 C14 O4 -142.46(15)
C12 C13 C14 C15 43.50(19)
O4 C14 C15 C16 167.80(14)
C13 C14 C15 C16 -18.2(2)
O4 C14 C15 C20 -15.4(2)
C13 C14 C15 C20 158.62(13)
C20 C15 C16 C17 -4.4(2)
C14 C15 C16 C17 172.48(13)
C20 C15 C16 C11 166.97(13)
C14 C15 C16 C11 -16.2(2)
C12 C11 C16 C17 -164.49(13)
C10 C11 C16 C17 76.81(17)
C12 C11 C16 C15 24.13(19)
C10 C11 C16 C15 -94.58(15)
C15 C16 C17 C18 2.0(2)
C11 C16 C17 C18 -169.51(13)
C16 C17 C18 C19 0.9(2)
C17 C18 C19 C20 -1.2(2)
C18 C19 C20 O5 -179.94(14)
C18 C19 C20 C15 -1.3(2)
C16 C15 C20 O5 -177.30(13)
C14 C15 C20 O5 5.8(2)
C16 C15 C20 C19 4.1(2)
C14 C15 C20 C19 -172.83(13)
